data_7716333
loop_
_publ_author_name
'Sun, Yin-Hsuan'
'You, Huey-Ling'
'Narwane, Manmath'
'Koi, Ru Xin'
'Kao, Chai-Lin'
'Yuan, Shyng-Shiou F'
'Liao, Wei-Ting'
'Lu, Tsai-Te'
'Hsu, Sodio C. N.'

_publ_section_title
;
 A half sandwich Ru(II)-<i>p</i>-cymene nitrite complex selectively
 induces cell death in cisplatin-resistant malignant melanoma cells.
;
_journal_issue 30
_journal_name_full 'Dalton transactions (Cambridge, England : 2003)'
_journal_page_first 12620
_journal_page_last 12626
_journal_paper_doi 10.1039/d4dt01012d
_journal_volume 53
_journal_year 2024
_chemical_formula_moiety 'C18 H21 F6 N4 O2 P Ru'
_chemical_formula_sum 'C18 H21 F6 N4 O2 P Ru'
_chemical_formula_weight 571.43
_space_group_crystal_system monoclinic
_space_group_IT_number 14
_space_group_name_Hall '-P 2ybc'
_space_group_name_H-M_alt 'P 1 21/c 1'
_atom_sites_solution_hydrogens geom
_atom_sites_solution_primary direct
_atom_sites_solution_secondary difmap
_audit_block_doi 10.5517/ccdc.csd.cc22h9pl
_audit_creation_method SHELXL-2014/7
_audit_update_record
;
2019-06-06 deposited with the CCDC.	2024-06-05 downloaded from the CCDC.
;
_cell_angle_alpha 90
_cell_angle_beta 96.1970(10)
_cell_angle_gamma 90
_cell_formula_units_Z 4
_cell_length_a 13.5961(4)
_cell_length_b 14.7808(5)
_cell_length_c 10.8245(3)
_cell_measurement_reflns_used 9962
_cell_measurement_temperature 200(2)
_cell_measurement_theta_max 25.031
_cell_measurement_theta_min 2.341
_cell_volume 2162.59(11)
_computing_molecular_graphics 'SHELXL-2014/7 (Sheldrick, 2014)'
_computing_publication_material 'SHELXL-2014/7 (Sheldrick, 2014)'
_computing_structure_refinement 'SHELXL-2014/7 (Sheldrick, 2014)'
_computing_structure_solution 'SHELXL-2014/7 (Sheldrick, 2014)'
_diffrn_ambient_temperature 200(2)
_diffrn_measured_fraction_theta_full 0.967
_diffrn_measured_fraction_theta_max 0.967
_diffrn_measurement_device_type 'D8 Venture'
_diffrn_radiation_type MoK\a
_diffrn_radiation_wavelength 0.71073
_diffrn_reflns_av_R_equivalents 0.0350
_diffrn_reflns_av_unetI/netI 0.0385
_diffrn_reflns_Laue_measured_fraction_full 0.967
_diffrn_reflns_Laue_measured_fraction_max 0.967
_diffrn_reflns_limit_h_max 12
_diffrn_reflns_limit_h_min -15
_diffrn_reflns_limit_k_max 17
_diffrn_reflns_limit_k_min -17
_diffrn_reflns_limit_l_max 11
_diffrn_reflns_limit_l_min -12
_diffrn_reflns_number 10613
_diffrn_reflns_point_group_measured_fraction_full 0.967
_diffrn_reflns_point_group_measured_fraction_max 0.967
_diffrn_reflns_theta_full 25.051
_diffrn_reflns_theta_max 25.051
_diffrn_reflns_theta_min 2.341
_diffrn_source 'fine-focus sealed tube'
_exptl_absorpt_coefficient_mu 0.873
_exptl_absorpt_correction_T_max 0.9743
_exptl_absorpt_correction_T_min 0.6178
_exptl_absorpt_correction_type multi-scan
_exptl_absorpt_process_details SADABS
_exptl_crystal_colour yellow
_exptl_crystal_density_diffrn 1.755
_exptl_crystal_density_method 'not measured'
_exptl_crystal_description prism
_exptl_crystal_F_000 1144
_exptl_crystal_size_max 0.61
_exptl_crystal_size_mid 0.07
_exptl_crystal_size_min 0.03
_refine_diff_density_max 0.443
_refine_diff_density_min -0.466
_refine_diff_density_rms 0.074
_refine_ls_extinction_method none
_refine_ls_goodness_of_fit_ref 1.082
_refine_ls_hydrogen_treatment constr
_refine_ls_matrix_type full
_refine_ls_number_parameters 292
_refine_ls_number_reflns 3704
_refine_ls_number_restraints 0
_refine_ls_restrained_S_all 1.082
_refine_ls_R_factor_all 0.0396
_refine_ls_R_factor_gt 0.0299
_refine_ls_shift/su_max 0.001
_refine_ls_shift/su_mean 0.000
_refine_ls_structure_factor_coef Fsqd
_refine_ls_weighting_details 'w=1/[\s^2^(Fo^2^)+(0.0081P)^2^+2.9632P] where P=(Fo^2^+2Fc^2^)/3'
_refine_ls_weighting_scheme calc
_refine_ls_wR_factor_gt 0.0579
_refine_ls_wR_factor_ref 0.0622
_reflns_Friedel_coverage 0.000
_reflns_number_gt 3179
_reflns_number_total 3704
_reflns_threshold_expression 'I > 2\s(I)'
_cod_data_source_file d4dt01012d2.cif
_cod_data_source_block d19734_c
_cod_depositor_comments 'Adding full bibliography for 7716333.cif.'
_cod_original_sg_symbol_H-M 'P 21/c'
_cod_database_code 7716333
_shelx_shelxl_version_number 2014/7
_shelx_space_group_comment
;
The symmetry employed for this shelxl refinement is uniquely defined
by the following loop, which should always be used as a source of
symmetry information in preference to the above space-group names.
They are only intended as comments.
;

loop_
_space_group_symop_operation_xyz
'x, y, z'
'-x, y+1/2, -z+1/2'
'-x, -y, -z'
'x, -y-1/2, z-1/2'

loop_
_atom_site_label
_atom_site_type_symbol
_atom_site_fract_x
_atom_site_fract_y
_atom_site_fract_z
_atom_site_U_iso_or_equiv
_atom_site_adp_type
_atom_site_occupancy
_atom_site_site_symmetry_order
_atom_site_calc_flag
_atom_site_refinement_flags_posn
_atom_site_refinement_flags_adp
_atom_site_refinement_flags_occupancy
_atom_site_disorder_assembly
_atom_site_disorder_group
Ru1 Ru 0.23686(2) 0.41857(2) 0.29496(2) 0.01658(8) Uani 1 1 d . . . . .
N1 N 0.12838(19) 0.50019(17) 0.1944(2) 0.0219(6) Uani 1 1 d . . . . .
N2 N 0.11430(18) 0.40547(16) 0.3906(2) 0.0213(6) Uani 1 1 d . . . . .
N3 N 0.09196(19) 0.35103(17) 0.4833(2) 0.0233(6) Uani 1 1 d . . . . .
H9 H 0.1339 0.3182 0.5284 0.028 Uiso 1 1 calc R U . . .
N4 N 0.1747(2) 0.31221(17) 0.1869(2) 0.0227(6) Uani 1 1 d . . . . .
O1 O 0.08733(18) 0.29021(18) 0.1857(2) 0.0428(7) Uani 1 1 d . . . . .
O2 O 0.22559(17) 0.26927(17) 0.1168(2) 0.0379(6) Uani 1 1 d . . . . .
P1 P 0.67050(7) 0.47009(6) 0.17985(8) 0.0327(2) Uani 1 1 d . . . . .
C1 C 0.1430(2) 0.5514(2) 0.0950(3) 0.0261(7) Uani 1 1 d . . . . .
H1 H 0.2034 0.5482 0.0623 0.031 Uiso 1 1 calc R U . . .
C2 C 0.0709(3) 0.6083(2) 0.0406(3) 0.0317(8) Uani 1 1 d . . . . .
H2 H 0.0824 0.6433 -0.0278 0.038 Uiso 1 1 calc R U . . .
C3 C -0.0193(3) 0.6128(2) 0.0893(3) 0.0332(8) Uani 1 1 d . . . . .
H3 H -0.0682 0.6521 0.0550 0.040 Uiso 1 1 calc R U . . .
C4 C -0.0363(2) 0.5590(2) 0.1882(3) 0.0299(8) Uani 1 1 d . . . . .
H4 H -0.0972 0.5603 0.2200 0.036 Uiso 1 1 calc R U . . .
C5 C 0.0383(2) 0.5031(2) 0.2399(3) 0.0219(7) Uani 1 1 d . . . . .
C6 C 0.0300(2) 0.4435(2) 0.3430(3) 0.0234(7) Uani 1 1 d . . . . .
C7 C -0.0494(2) 0.4135(2) 0.4081(3) 0.0276(7) Uani 1 1 d . . . . .
H7 H -0.1158 0.4297 0.3947 0.033 Uiso 1 1 calc R U . . .
C8 C -0.0051(2) 0.3554(2) 0.4950(3) 0.0253(7) Uani 1 1 d . . . . .
H8 H -0.0372 0.3238 0.5531 0.030 Uiso 1 1 calc R U . . .
C9 C 0.3729(2) 0.3411(2) 0.3583(3) 0.0232(7) Uani 1 1 d . . . . .
C10 C 0.3446(2) 0.3946(2) 0.4562(3) 0.0229(7) Uani 1 1 d . . . . .
H10 H 0.3342 0.3670 0.5309 0.027 Uiso 1 1 calc R U . . .
C11 C 0.3314(2) 0.4898(2) 0.4436(3) 0.0222(7) Uani 1 1 d . . . . .
H11 H 0.3144 0.5235 0.5107 0.027 Uiso 1 1 calc R U . . .
C12 C 0.3437(2) 0.5333(2) 0.3316(3) 0.0196(7) Uani 1 1 d . . . . .
C13 C 0.3713(2) 0.4795(2) 0.2315(3) 0.0232(7) Uani 1 1 d . . . . .
H13 H 0.3797 0.5069 0.1561 0.028 Uiso 1 1 calc R U . . .
C14 C 0.3859(2) 0.3866(2) 0.2450(3) 0.0248(7) Uani 1 1 d . . . . .
H14 H 0.4046 0.3534 0.1784 0.030 Uiso 1 1 calc R U . . .
C15 C 0.3851(3) 0.2407(2) 0.3711(3) 0.0363(9) Uani 1 1 d . . . . .
H15A H 0.4540 0.2264 0.3898 0.054 Uiso 1 1 calc R U . . .
H15B H 0.3600 0.2119 0.2946 0.054 Uiso 1 1 calc R U . . .
H15C H 0.3492 0.2194 0.4370 0.054 Uiso 1 1 calc R U . . .
C16 C 0.3310(2) 0.6344(2) 0.3168(3) 0.0289(8) Uani 1 1 d . . . . .
H16 H 0.3176 0.6473 0.2278 0.035 Uiso 1 1 calc R U . . .
C17 C 0.2471(3) 0.6741(3) 0.3807(4) 0.0483(10) Uani 1 1 d . . . . .
H17A H 0.1868 0.6428 0.3536 0.072 Uiso 1 1 calc R U . . .
H17B H 0.2398 0.7371 0.3599 0.072 Uiso 1 1 calc R U . . .
H17C H 0.2616 0.6678 0.4691 0.072 Uiso 1 1 calc R U . . .
C18 C 0.4295(3) 0.6793(3) 0.3638(4) 0.0513(11) Uani 1 1 d . . . . .
H18A H 0.4423 0.6712 0.4520 0.077 Uiso 1 1 calc R U . . .
H18B H 0.4262 0.7428 0.3449 0.077 Uiso 1 1 calc R U . . .
H18C H 0.4819 0.6521 0.3238 0.077 Uiso 1 1 calc R U . . .
F1 F 0.57919(17) 0.53093(17) 0.2031(3) 0.0728(8) Uani 1 1 d . . . . .
F2 F 0.6088(2) 0.41504(18) 0.0744(2) 0.0831(9) Uani 1 1 d . . . . .
F3 F 0.6414(2) 0.39950(16) 0.2809(2) 0.0610(7) Uani 1 1 d . . . . .
F4 F 0.76616(19) 0.41091(16) 0.1605(2) 0.0624(7) Uani 1 1 d . . . . .
F5 F 0.73653(16) 0.52541(16) 0.28637(18) 0.0515(6) Uani 1 1 d . . . . .
F6 F 0.70271(18) 0.54071(14) 0.07992(19) 0.0491(6) Uani 1 1 d . . . . .

loop_
_atom_site_aniso_label
_atom_site_aniso_U_11
_atom_site_aniso_U_22
_atom_site_aniso_U_33
_atom_site_aniso_U_23
_atom_site_aniso_U_13
_atom_site_aniso_U_12
Ru1 0.01660(14) 0.01766(13) 0.01525(12) -0.00116(10) 0.00076(8) 0.00052(11)
N1 0.0266(15) 0.0191(14) 0.0190(13) 0.0003(10) -0.0019(11) -0.0021(11)
N2 0.0239(15) 0.0213(14) 0.0186(13) -0.0026(11) 0.0016(10) 0.0019(11)
N3 0.0245(15) 0.0251(15) 0.0206(13) 0.0040(11) 0.0040(11) 0.0003(12)
N4 0.0256(16) 0.0215(14) 0.0203(13) -0.0012(11) -0.0011(11) 0.0015(12)
O1 0.0266(15) 0.0507(17) 0.0516(16) -0.0257(13) 0.0073(11) -0.0131(12)
O2 0.0303(14) 0.0446(16) 0.0395(14) -0.0236(12) 0.0067(11) -0.0023(12)
P1 0.0415(6) 0.0296(5) 0.0275(5) -0.0019(4) 0.0060(4) -0.0009(4)
C1 0.0280(19) 0.0263(18) 0.0234(17) 0.0007(13) -0.0004(13) -0.0014(14)
C2 0.039(2) 0.0293(19) 0.0259(17) 0.0068(14) 0.0005(15) 0.0000(16)
C3 0.040(2) 0.0299(19) 0.0286(18) 0.0030(15) -0.0019(15) 0.0047(16)
C4 0.0286(19) 0.031(2) 0.0292(18) 0.0009(14) -0.0019(14) 0.0033(15)
C5 0.0203(17) 0.0199(17) 0.0248(16) -0.0065(13) -0.0010(13) 0.0017(13)
C6 0.0213(17) 0.0244(18) 0.0238(16) -0.0054(13) 0.0000(13) 0.0005(14)
C7 0.0257(18) 0.0272(18) 0.0299(18) 0.0016(15) 0.0029(13) 0.0035(15)
C8 0.0244(19) 0.0286(18) 0.0242(16) 0.0037(13) 0.0077(13) -0.0022(14)
C9 0.0145(16) 0.0228(17) 0.0314(17) -0.0010(14) -0.0022(13) 0.0029(13)
C10 0.0206(17) 0.0270(18) 0.0196(15) 0.0040(13) -0.0048(12) 0.0001(13)
C11 0.0183(17) 0.0264(17) 0.0212(16) -0.0077(13) -0.0015(12) -0.0017(14)
C12 0.0167(16) 0.0217(17) 0.0202(15) -0.0010(13) 0.0009(12) -0.0033(13)
C13 0.0191(17) 0.0299(18) 0.0213(16) 0.0008(13) 0.0054(12) -0.0028(14)
C14 0.0171(17) 0.0323(19) 0.0251(17) -0.0078(14) 0.0033(13) 0.0020(14)
C15 0.036(2) 0.0229(19) 0.048(2) -0.0010(16) -0.0028(17) 0.0083(16)
C16 0.0287(19) 0.0228(18) 0.0350(19) 0.0005(14) 0.0020(14) -0.0041(15)
C17 0.042(2) 0.029(2) 0.076(3) -0.0060(19) 0.018(2) 0.0032(18)
C18 0.036(2) 0.029(2) 0.088(3) -0.006(2) 0.000(2) -0.0099(18)
F1 0.0378(15) 0.0574(17) 0.128(2) -0.0033(16) 0.0294(15) 0.0043(13)
F2 0.125(3) 0.0606(17) 0.0550(16) -0.0065(13) -0.0322(15) -0.0322(17)
F3 0.090(2) 0.0494(15) 0.0477(14) 0.0046(11) 0.0260(13) -0.0194(13)
F4 0.0787(19) 0.0502(15) 0.0635(15) 0.0109(12) 0.0307(13) 0.0301(13)
F5 0.0543(14) 0.0636(15) 0.0374(12) -0.0102(11) 0.0092(10) -0.0219(12)
F6 0.0765(17) 0.0346(12) 0.0382(12) 0.0096(10) 0.0156(11) 0.0053(11)

loop_
_atom_type_symbol
_atom_type_description
_atom_type_scat_dispersion_real
_atom_type_scat_dispersion_imag
_atom_type_scat_source
C C 0.0033 0.0016 'International Tables Vol C Tables 4.2.6.8 and 6.1.1.4'
H H 0.0000 0.0000 'International Tables Vol C Tables 4.2.6.8 and 6.1.1.4'
N N 0.0061 0.0033 'International Tables Vol C Tables 4.2.6.8 and 6.1.1.4'
O O 0.0106 0.0060 'International Tables Vol C Tables 4.2.6.8 and 6.1.1.4'
F F 0.0171 0.0103 'International Tables Vol C Tables 4.2.6.8 and 6.1.1.4'
P P 0.1023 0.0942 'International Tables Vol C Tables 4.2.6.8 and 6.1.1.4'
Ru Ru -1.2594 0.8363 'International Tables Vol C Tables 4.2.6.8 and 6.1.1.4'

loop_
_geom_angle_atom_site_label_1
_geom_angle_atom_site_label_2
_geom_angle_atom_site_label_3
_geom_angle
_geom_angle_site_symmetry_1
_geom_angle_site_symmetry_3
_geom_angle_publ_flag
N2 Ru1 N4 84.86(10) . . ?
N2 Ru1 N1 75.87(10) . . ?
N4 Ru1 N1 85.60(10) . . ?
N2 Ru1 C10 95.28(11) . . ?
N4 Ru1 C10 121.52(11) . . ?
N1 Ru1 C10 151.05(10) . . ?
N2 Ru1 C14 156.41(11) . . ?
N4 Ru1 C14 91.65(11) . . ?
N1 Ru1 C14 127.21(11) . . ?
C10 Ru1 C14 66.79(11) . . ?
N2 Ru1 C13 158.86(10) . . ?
N4 Ru1 C13 115.58(11) . . ?
N1 Ru1 C13 99.30(11) . . ?
C10 Ru1 C13 78.97(11) . . ?
C14 Ru1 C13 36.77(11) . . ?
N2 Ru1 C11 96.69(10) . . ?
N4 Ru1 C11 159.27(11) . . ?
N1 Ru1 C11 114.89(10) . . ?
C10 Ru1 C11 37.77(11) . . ?
C14 Ru1 C11 78.65(11) . . ?
C13 Ru1 C11 66.28(11) . . ?
N2 Ru1 C9 119.19(11) . . ?
N4 Ru1 C9 93.33(11) . . ?
N1 Ru1 C9 164.79(11) . . ?
C10 Ru1 C9 37.31(11) . . ?
C14 Ru1 C9 37.60(11) . . ?
C13 Ru1 C9 67.48(11) . . ?
C11 Ru1 C9 67.80(11) . . ?
N2 Ru1 C12 121.68(10) . . ?
N4 Ru1 C12 152.46(10) . . ?
N1 Ru1 C12 93.56(10) . . ?
C10 Ru1 C12 67.37(11) . . ?
C14 Ru1 C12 67.05(11) . . ?
C13 Ru1 C12 37.36(11) . . ?
C11 Ru1 C12 36.58(11) . . ?
C9 Ru1 C12 80.40(11) . . ?
C1 N1 C5 118.9(3) . . ?
C1 N1 Ru1 125.2(2) . . ?
C5 N1 Ru1 115.74(19) . . ?
C6 N2 N3 106.7(2) . . ?
C6 N2 Ru1 118.3(2) . . ?
N3 N2 Ru1 133.6(2) . . ?
C8 N3 N2 110.2(2) . . ?
C8 N3 H9 124.9 . . ?
N2 N3 H9 124.9 . . ?
O1 N4 O2 117.1(2) . . ?
O1 N4 Ru1 122.5(2) . . ?
O2 N4 Ru1 120.3(2) . . ?
F2 P1 F1 92.48(17) . . ?
F2 P1 F3 90.41(14) . . ?
F1 P1 F3 90.34(14) . . ?
F2 P1 F6 90.59(14) . . ?
F1 P1 F6 90.77(14) . . ?
F3 P1 F6 178.47(15) . . ?
F2 P1 F4 89.99(16) . . ?
F1 P1 F4 177.52(16) . . ?
F3 P1 F4 89.84(13) . . ?
F6 P1 F4 89.01(13) . . ?
F2 P1 F5 178.36(16) . . ?
F1 P1 F5 89.08(14) . . ?
F3 P1 F5 90.07(12) . . ?
F6 P1 F5 88.89(12) . . ?
F4 P1 F5 88.44(14) . . ?
N1 C1 C2 121.7(3) . . ?
N1 C1 H1 119.1 . . ?
C2 C1 H1 119.1 . . ?
C1 C2 C3 119.0(3) . . ?
C1 C2 H2 120.5 . . ?
C3 C2 H2 120.5 . . ?
C4 C3 C2 119.9(3) . . ?
C4 C3 H3 120.1 . . ?
C2 C3 H3 120.1 . . ?
C3 C4 C5 119.0(3) . . ?
C3 C4 H4 120.5 . . ?
C5 C4 H4 120.5 . . ?
N1 C5 C4 121.4(3) . . ?
N1 C5 C6 114.1(3) . . ?
C4 C5 C6 124.5(3) . . ?
N2 C6 C7 110.2(3) . . ?
N2 C6 C5 115.1(3) . . ?
C7 C6 C5 134.8(3) . . ?
C8 C7 C6 103.6(3) . . ?
C8 C7 H7 128.2 . . ?
C6 C7 H7 128.2 . . ?
N3 C8 C7 109.3(3) . . ?
N3 C8 H8 125.3 . . ?
C7 C8 H8 125.3 . . ?
C10 C9 C14 116.8(3) . . ?
C10 C9 C15 121.5(3) . . ?
C14 C9 C15 121.6(3) . . ?
C10 C9 Ru1 69.88(17) . . ?
C14 C9 Ru1 70.57(17) . . ?
C15 C9 Ru1 128.3(2) . . ?
C9 C10 C11 121.7(3) . . ?
C9 C10 Ru1 72.81(17) . . ?
C11 C10 Ru1 72.32(16) . . ?
C9 C10 H10 119.2 . . ?
C11 C10 H10 119.2 . . ?
Ru1 C10 H10 127.9 . . ?
C12 C11 C10 120.8(3) . . ?
C12 C11 Ru1 72.73(16) . . ?
C10 C11 Ru1 69.92(16) . . ?
C12 C11 H11 119.6 . . ?
C10 C11 H11 119.6 . . ?
Ru1 C11 H11 130.4 . . ?
C11 C12 C13 117.9(3) . . ?
C11 C12 C16 121.6(3) . . ?
C13 C12 C16 120.5(3) . . ?
C11 C12 Ru1 70.69(17) . . ?
C13 C12 Ru1 70.26(17) . . ?
C16 C12 Ru1 131.7(2) . . ?
C14 C13 C12 121.1(3) . . ?
C14 C13 Ru1 71.29(18) . . ?
C12 C13 Ru1 72.38(17) . . ?
C14 C13 H13 119.5 . . ?
C12 C13 H13 119.5 . . ?
Ru1 C13 H13 129.3 . . ?
C13 C14 C9 121.8(3) . . ?
C13 C14 Ru1 71.95(18) . . ?
C9 C14 Ru1 71.83(17) . . ?
C13 C14 H14 119.1 . . ?
C9 C14 H14 119.1 . . ?
Ru1 C14 H14 129.7 . . ?
C9 C15 H15A 109.5 . . ?
C9 C15 H15B 109.5 . . ?
H15A C15 H15B 109.5 . . ?
C9 C15 H15C 109.5 . . ?
H15A C15 H15C 109.5 . . ?
H15B C15 H15C 109.5 . . ?
C12 C16 C17 114.8(3) . . ?
C12 C16 C18 107.9(3) . . ?
C17 C16 C18 110.8(3) . . ?
C12 C16 H16 107.7 . . ?
C17 C16 H16 107.7 . . ?
C18 C16 H16 107.7 . . ?
C16 C17 H17A 109.5 . . ?
C16 C17 H17B 109.5 . . ?
H17A C17 H17B 109.5 . . ?
C16 C17 H17C 109.5 . . ?
H17A C17 H17C 109.5 . . ?
H17B C17 H17C 109.5 . . ?
C16 C18 H18A 109.5 . . ?
C16 C18 H18B 109.5 . . ?
H18A C18 H18B 109.5 . . ?
C16 C18 H18C 109.5 . . ?
H18A C18 H18C 109.5 . . ?
H18B C18 H18C 109.5 . . ?

loop_
_geom_bond_atom_site_label_1
_geom_bond_atom_site_label_2
_geom_bond_distance
_geom_bond_site_symmetry_2
_geom_bond_publ_flag
Ru1 N2 2.064(2) . ?
Ru1 N4 2.083(2) . ?
Ru1 N1 2.114(2) . ?
Ru1 C10 2.183(3) . ?
Ru1 C14 2.204(3) . ?
Ru1 C13 2.213(3) . ?
Ru1 C11 2.214(3) . ?
Ru1 C9 2.221(3) . ?
Ru1 C12 2.240(3) . ?
N1 C1 1.348(4) . ?
N1 C5 1.369(4) . ?
N2 C6 1.330(4) . ?
N2 N3 1.346(3) . ?
N3 C8 1.341(4) . ?
N3 H9 0.8600 . ?
N4 O1 1.230(3) . ?
N4 O2 1.253(3) . ?
P1 F2 1.569(2) . ?
P1 F1 1.575(2) . ?
P1 F3 1.593(2) . ?
P1 F6 1.598(2) . ?
P1 F4 1.600(2) . ?
P1 F5 1.606(2) . ?
C1 C2 1.374(4) . ?
C1 H1 0.9300 . ?
C2 C3 1.388(5) . ?
C2 H2 0.9300 . ?
C3 C4 1.372(5) . ?
C3 H3 0.9300 . ?
C4 C5 1.379(4) . ?
C4 H4 0.9300 . ?
C5 C6 1.436(4) . ?
C6 C7 1.423(4) . ?
C7 C8 1.365(4) . ?
C7 H7 0.9300 . ?
C8 H8 0.9300 . ?
C9 C10 1.409(4) . ?
C9 C14 1.426(4) . ?
C9 C15 1.498(4) . ?
C10 C11 1.423(4) . ?
C10 H10 0.9300 . ?
C11 C12 1.398(4) . ?
C11 H11 0.9300 . ?
C12 C13 1.426(4) . ?
C12 C16 1.510(4) . ?
C13 C14 1.393(4) . ?
C13 H13 0.9300 . ?
C14 H14 0.9300 . ?
C15 H15A 0.9600 . ?
C15 H15B 0.9600 . ?
C15 H15C 0.9600 . ?
C16 C17 1.515(5) . ?
C16 C18 1.532(5) . ?
C16 H16 0.9800 . ?
C17 H17A 0.9600 . ?
C17 H17B 0.9600 . ?
C17 H17C 0.9600 . ?
C18 H18A 0.9600 . ?
C18 H18B 0.9600 . ?
C18 H18C 0.9600 . ?
